data_7061477
loop_
_publ_author_name
'Qin, Hongmei'
'Xie, Qimei'
'He, Long'

_publ_section_title
;
 Synthesis of spiroindolenine-bearing chroman scaffolds based on a
 cyclization reaction of para-Quinone methides
;
_journal_issue 21
_journal_name_full 'New Journal of Chemistry'
_journal_page_first 9985
_journal_page_last 9988
_journal_paper_doi 10.1039/D2NJ00936F
_journal_volume 46
_journal_year 2022
_chemical_formula_moiety 'C37 H38 Br N O2'
_chemical_formula_sum 'C37 H38 Br N O2'
_chemical_formula_weight 608.59
_space_group_crystal_system monoclinic
_space_group_IT_number 14
_space_group_name_Hall '-P 2yn'
_space_group_name_H-M_alt 'P 1 21/n 1'
_atom_sites_solution_hydrogens mixed
_atom_sites_solution_primary direct
_audit_creation_date 2022-04-20
_audit_creation_method
;
Olex2 1.3
(compiled 2020.11.12 svn.r5f609507 for OlexSys, GUI svn.r6403)
;
_audit_update_record
;
2022-04-20 deposited with the CCDC.	2022-04-28 downloaded from the CCDC.
;
_cell_angle_alpha 90
_cell_angle_beta 92.516(5)
_cell_angle_gamma 90
_cell_formula_units_Z 4
_cell_length_a 13.6430(5)
_cell_length_b 10.2851(6)
_cell_length_c 22.304(2)
_cell_measurement_reflns_used 9861
_cell_measurement_temperature 293(2)
_cell_measurement_theta_max 66.74
_cell_measurement_theta_min 3.73
_cell_volume 3126.7(4)
_computing_cell_refinement 'Bruker SAINT'
_computing_data_collection 'Bruker APEX2'
_computing_data_reduction 'Bruker SAINT'
_computing_molecular_graphics 'Olex2 1.3 (Dolomanov et al., 2009)'
_computing_publication_material 'Olex2 1.3 (Dolomanov et al., 2009)'
_computing_structure_refinement 'SHELXL 2013/4 (Sheldrick, 2015)'
_computing_structure_solution 'SHELXS  (Sheldrick, 2008)'
_diffrn_ambient_temperature 293.15
_diffrn_measured_fraction_theta_full 0.977
_diffrn_measured_fraction_theta_max 0.996
_diffrn_measurement_device_type 'Bruker APEX-II CCD'
_diffrn_measurement_method '\f and \w scans'
_diffrn_radiation_type CuK\a
_diffrn_radiation_wavelength 1.54178
_diffrn_reflns_av_R_equivalents 0.0358
_diffrn_reflns_av_unetI/netI 0.0203
_diffrn_reflns_Laue_measured_fraction_full 0.977
_diffrn_reflns_Laue_measured_fraction_max 0.996
_diffrn_reflns_limit_h_max 16
_diffrn_reflns_limit_h_min -16
_diffrn_reflns_limit_k_max 12
_diffrn_reflns_limit_k_min -11
_diffrn_reflns_limit_l_max 26
_diffrn_reflns_limit_l_min -25
_diffrn_reflns_number 40550
_diffrn_reflns_point_group_measured_fraction_full 0.977
_diffrn_reflns_point_group_measured_fraction_max 0.996
_diffrn_reflns_theta_full 67.679
_diffrn_reflns_theta_max 66.716
_diffrn_reflns_theta_min 3.726
_exptl_absorpt_coefficient_mu 2.038
_exptl_absorpt_correction_type none
_exptl_crystal_colour colorless
_exptl_crystal_density_diffrn 1.293
_exptl_crystal_description rod
_exptl_crystal_F_000 1272
_exptl_crystal_size_max 0.26
_exptl_crystal_size_mid 0.16
_exptl_crystal_size_min 0.12
_refine_diff_density_max 0.674
_refine_diff_density_min -0.938
_refine_diff_density_rms 0.055
_refine_ls_extinction_method none
_refine_ls_goodness_of_fit_ref 1.051
_refine_ls_hydrogen_treatment mixed
_refine_ls_matrix_type full
_refine_ls_number_parameters 380
_refine_ls_number_reflns 5533
_refine_ls_number_restraints 3
_refine_ls_restrained_S_all 1.053
_refine_ls_R_factor_all 0.0404
_refine_ls_R_factor_gt 0.0359
_refine_ls_shift/su_max 0.001
_refine_ls_shift/su_mean 0.000
_refine_ls_structure_factor_coef Fsqd
_refine_ls_weighting_details 'w=1/[\s^2^(Fo^2^)+(0.0436P)^2^+1.8691P] where P=(Fo^2^+2Fc^2^)/3'
_refine_ls_weighting_scheme calc
_refine_ls_wR_factor_gt 0.0902
_refine_ls_wR_factor_ref 0.0934
_reflns_Friedel_coverage 0.000
_reflns_number_gt 4955
_reflns_number_total 5533
_reflns_threshold_expression 'I > 2\s(I)'
_cod_data_source_file d2nj00936f2.cif
_cod_data_source_block cu_20171011_0m-auto
_cod_depositor_comments 'Adding full bibliography for 7061477.cif.'
_cod_database_code 7061477
_shelxl_version_number 2013-4
_shelx_space_group_comment
;
The symmetry employed for this shelxl refinement is uniquely defined
by the following loop, which should always be used as a source of
symmetry information in preference to the above space-group names.
They are only intended as comments.
;
_olex2_refinement_description
;
1. Restrained distances
 O2-H2
 0.8 with sigma of 0.01
 H2-H30C = H2-H32C
 2.1 with sigma of 0.01
2.a Ternary CH refined with riding coordinates:
 C6(H6), C8(H8)
2.b Aromatic/amide H refined with riding coordinates:
 C4(H4), C10(H10), C11(H11), C14(H14), C15(H15), C16(H16), C17(H17), C23(H23),
 C24(H24), C25(H25), C26(H26), C27(H27), C36(H36), C37(H37)
2.c Idealised Me refined as rotating group:
 C1(H1A,H1B,H1C), C20(H20A,H20B,H20C), C30(H30A,H30B,H30C), C31(H31A,H31B,
 H31C), C32(H32A,H32B,H32C), C34(H34A,H34B,H34C), C35(H35A,H35B,H35C)
;
_olex2_submission_special_instructions 'No special instructions were received'

loop_
_space_group_symop_operation_xyz
'x, y, z'
'-x+1/2, y+1/2, -z+1/2'
'-x, -y, -z'
'x-1/2, -y-1/2, z-1/2'

loop_
_atom_site_label
_atom_site_type_symbol
_atom_site_fract_x
_atom_site_fract_y
_atom_site_fract_z
_atom_site_U_iso_or_equiv
_atom_site_adp_type
_atom_site_occupancy
_atom_site_site_symmetry_order
_atom_site_calc_flag
_atom_site_refinement_flags_posn
_atom_site_refinement_flags_adp
_atom_site_refinement_flags_occupancy
_atom_site_disorder_assembly
_atom_site_disorder_group
Br1 Br 0.07777(2) 1.10847(2) 0.54908(2) 0.05725(11) Uani 1 1 d . . . . .
O1 O 0.31525(10) 0.52737(13) 0.56374(6) 0.0405(3) Uani 1 1 d . . . . .
O2 O 0.88206(10) 0.48779(18) 0.72968(7) 0.0500(4) Uani 1 1 d D . . . .
N1 N 0.49167(12) 0.86225(16) 0.65137(8) 0.0385(4) Uani 1 1 d . . . . .
C1 C 0.96843(18) 0.6224(3) 0.63133(14) 0.0627(7) Uani 1 1 d . . . . .
H1A H 0.9799 0.6051 0.6733 0.094 Uiso 1 1 calc R U . . .
H1B H 0.9426 0.7087 0.6261 0.094 Uiso 1 1 calc R U . . .
H1C H 1.0291 0.6153 0.6113 0.094 Uiso 1 1 calc R U . . .
C2 C 0.89442(14) 0.5234(2) 0.60447(9) 0.0386(4) Uani 1 1 d . . . . .
C3 C 0.79704(13) 0.52656(17) 0.63738(8) 0.0304(4) Uani 1 1 d . . . . .
C4 C 0.70787(13) 0.54278(17) 0.60565(8) 0.0297(4) Uani 1 1 d . . . . .
H4 H 0.7080 0.5532 0.5642 0.036 Uiso 1 1 calc R U . . .
C5 C 0.61851(12) 0.54405(16) 0.63321(7) 0.0266(4) Uani 1 1 d . . . . .
C6 C 0.52446(12) 0.54705(17) 0.59436(7) 0.0264(4) Uani 1 1 d . . . . .
H6 H 0.5442 0.5589 0.5530 0.032 Uiso 1 1 calc R U . . .
C7 C 0.45110(12) 0.65932(17) 0.60683(7) 0.0259(4) Uani 1 1 d . . . . .
C8 C 0.36813(13) 0.64658(18) 0.55650(8) 0.0310(4) Uani 1 1 d . . . . .
H8 H 0.3991 0.6435 0.5177 0.037 Uiso 1 1 calc R U . . .
C9 C 0.29367(13) 0.75550(19) 0.55422(8) 0.0328(4) Uani 1 1 d . . . . .
C10 C 0.29612(16) 0.8473(2) 0.50873(9) 0.0422(5) Uani 1 1 d . . . . .
H10 H 0.3421 0.8392 0.4794 0.051 Uiso 1 1 calc R U . . .
C11 C 0.23097(17) 0.9510(2) 0.50631(10) 0.0469(5) Uani 1 1 d . . . . .
H11 H 0.2333 1.0122 0.4757 0.056 Uiso 1 1 calc R U . . .
C12 C 0.16309(14) 0.96208(19) 0.54959(10) 0.0383(4) Uani 1 1 d . . . . .
C13 C 0.36789(14) 0.41737(18) 0.57965(8) 0.0327(4) Uani 1 1 d . . . . .
C14 C 0.31345(16) 0.3035(2) 0.58267(9) 0.0418(5) Uani 1 1 d . . . . .
H14 H 0.2468 0.3039 0.5720 0.050 Uiso 1 1 calc R U . . .
C15 C 0.35869(18) 0.1900(2) 0.60149(10) 0.0476(5) Uani 1 1 d . . . . .
H15 H 0.3222 0.1139 0.6041 0.057 Uiso 1 1 calc R U . . .
C16 C 0.45793(18) 0.1887(2) 0.61648(10) 0.0486(5) Uani 1 1 d . . . . .
H16 H 0.4886 0.1118 0.6286 0.058 Uiso 1 1 calc R U . . .
C17 C 0.51139(16) 0.30249(19) 0.61333(9) 0.0395(4) Uani 1 1 d . . . . .
H17 H 0.5782 0.3009 0.6235 0.047 Uiso 1 1 calc R U . . .
C18 C 0.46785(13) 0.41951(17) 0.59529(8) 0.0299(4) Uani 1 1 d . . . . .
C19 C 0.50091(13) 0.79185(17) 0.60420(8) 0.0304(4) Uani 1 1 d . . . . .
C20 C 0.55859(16) 0.8355(2) 0.55257(9) 0.0437(5) Uani 1 1 d . . . . .
H20A H 0.5706 0.9273 0.5557 0.066 Uiso 1 1 calc R U . . .
H20B H 0.5223 0.8175 0.5157 0.066 Uiso 1 1 calc R U . . .
H20C H 0.6200 0.7899 0.5531 0.066 Uiso 1 1 calc R U . . .
C21 C 0.43398(14) 0.78948(19) 0.69110(8) 0.0353(4) Uani 1 1 d . . . . .
C22 C 0.41020(12) 0.66676(18) 0.66873(8) 0.0292(4) Uani 1 1 d . . . . .
C23 C 0.35444(15) 0.5828(2) 0.70232(9) 0.0393(4) Uani 1 1 d . . . . .
H23 H 0.3383 0.5001 0.6882 0.047 Uiso 1 1 calc R U . . .
C24 C 0.32349(18) 0.6253(3) 0.75748(10) 0.0545(6) Uani 1 1 d . . . . .
H24 H 0.2865 0.5700 0.7805 0.065 Uiso 1 1 calc R U . . .
C25 C 0.34655(19) 0.7481(3) 0.77871(11) 0.0622(7) Uani 1 1 d . . . . .
H25 H 0.3242 0.7745 0.8156 0.075 Uiso 1 1 calc R U . . .
C26 C 0.40253(17) 0.8326(3) 0.74593(10) 0.0533(6) Uani 1 1 d . . . . .
H26 H 0.4184 0.9152 0.7602 0.064 Uiso 1 1 calc R U . . .
C27 C 0.61906(13) 0.53167(17) 0.69513(8) 0.0284(4) Uani 1 1 d . . . . .
H27 H 0.5596 0.5337 0.7140 0.034 Uiso 1 1 calc R U . . .
C28 C 0.70517(13) 0.51632(17) 0.73000(8) 0.0283(4) Uani 1 1 d . . . . .
C29 C 0.70203(14) 0.5067(2) 0.79903(8) 0.0348(4) Uani 1 1 d . . . . .
C30 C 0.73741(18) 0.3723(2) 0.82103(10) 0.0516(6) Uani 1 1 d . . . . .
H30A H 0.6999 0.3058 0.8003 0.077 Uiso 1 1 calc R U . . .
H30B H 0.7288 0.3651 0.8634 0.077 Uiso 1 1 calc R U . . .
H30C H 0.8056 0.3620 0.8131 0.077 Uiso 1 1 calc DR U . . .
C31 C 0.59705(17) 0.5220(3) 0.82027(9) 0.0538(6) Uani 1 1 d . . . . .
H31A H 0.5567 0.4532 0.8038 0.081 Uiso 1 1 calc R U . . .
H31B H 0.5709 0.6043 0.8070 0.081 Uiso 1 1 calc R U . . .
H31C H 0.5979 0.5181 0.8633 0.081 Uiso 1 1 calc R U . . .
C32 C 0.7637(2) 0.6168(3) 0.82851(10) 0.0575(6) Uani 1 1 d . . . . .
H32A H 0.7595 0.6123 0.8713 0.086 Uiso 1 1 calc R U . . .
H32B H 0.7391 0.6993 0.8144 0.086 Uiso 1 1 calc R U . . .
H32C H 0.8309 0.6075 0.8182 0.086 Uiso 1 1 calc DR U . . .
C33 C 0.79362(13) 0.51001(18) 0.69966(8) 0.0308(4) Uani 1 1 d . . . . .
C34 C 0.93794(18) 0.3864(2) 0.60771(12) 0.0551(6) Uani 1 1 d . . . . .
H34A H 0.8942 0.3268 0.5870 0.083 Uiso 1 1 calc R U . . .
H34B H 0.9467 0.3604 0.6489 0.083 Uiso 1 1 calc R U . . .
H34C H 1.0002 0.3859 0.5893 0.083 Uiso 1 1 calc R U . . .
C35 C 0.87753(18) 0.5594(3) 0.53819(11) 0.0649(7) Uani 1 1 d . . . . .
H35A H 0.9396 0.5661 0.5197 0.097 Uiso 1 1 calc R U . . .
H35B H 0.8438 0.6412 0.5351 0.097 Uiso 1 1 calc R U . . .
H35C H 0.8386 0.4933 0.5182 0.097 Uiso 1 1 calc R U . . .
C36 C 0.22260(15) 0.7680(2) 0.59649(10) 0.0452(5) Uani 1 1 d . . . . .
H36 H 0.2187 0.7060 0.6266 0.054 Uiso 1 1 calc R U . . .
C37 C 0.15743(15) 0.8714(2) 0.59459(11) 0.0477(5) Uani 1 1 d . . . . .
H37 H 0.1105 0.8793 0.6234 0.057 Uiso 1 1 calc R U . . .
H2 H 0.8962(10) 0.4737(11) 0.7623(4) 0.057 Uiso 1 1 d D U . . .

loop_
_atom_site_aniso_label
_atom_site_aniso_U_11
_atom_site_aniso_U_22
_atom_site_aniso_U_33
_atom_site_aniso_U_23
_atom_site_aniso_U_13
_atom_site_aniso_U_12
Br1 0.04000(15) 0.03761(15) 0.0938(2) -0.00258(12) -0.00087(12) 0.00771(9)
O1 0.0307(7) 0.0329(7) 0.0568(8) -0.0010(6) -0.0114(6) -0.0043(6)
O2 0.0275(7) 0.0824(12) 0.0394(8) 0.0078(7) -0.0052(6) 0.0071(7)
N1 0.0384(9) 0.0299(8) 0.0473(9) -0.0051(7) 0.0026(7) -0.0019(7)
C1 0.0373(12) 0.0660(17) 0.0861(18) 0.0018(14) 0.0187(12) -0.0125(11)
C2 0.0283(10) 0.0455(11) 0.0426(11) 0.0066(9) 0.0088(8) 0.0049(8)
C3 0.0260(9) 0.0294(9) 0.0359(9) 0.0014(7) 0.0040(7) 0.0017(7)
C4 0.0313(9) 0.0298(9) 0.0282(9) 0.0018(7) 0.0029(7) 0.0011(7)
C5 0.0265(9) 0.0244(9) 0.0288(8) -0.0003(7) 0.0003(7) 0.0005(7)
C6 0.0269(9) 0.0282(9) 0.0243(8) -0.0002(7) 0.0012(7) 0.0006(7)
C7 0.0250(8) 0.0267(9) 0.0261(8) 0.0007(7) 0.0011(7) -0.0012(7)
C8 0.0295(9) 0.0321(9) 0.0311(9) 0.0006(7) -0.0028(7) -0.0004(7)
C9 0.0274(9) 0.0351(10) 0.0353(9) -0.0003(8) -0.0055(7) -0.0004(7)
C10 0.0442(11) 0.0488(12) 0.0339(10) 0.0059(9) 0.0047(8) 0.0108(9)
C11 0.0518(13) 0.0445(12) 0.0444(12) 0.0106(10) 0.0008(10) 0.0092(10)
C12 0.0269(9) 0.0324(10) 0.0548(12) -0.0029(9) -0.0068(8) 0.0019(8)
C13 0.0352(10) 0.0310(9) 0.0316(9) -0.0038(7) -0.0010(7) -0.0026(8)
C14 0.0410(11) 0.0406(11) 0.0434(11) -0.0049(9) -0.0004(9) -0.0129(9)
C15 0.0636(14) 0.0331(11) 0.0462(12) -0.0018(9) 0.0018(10) -0.0169(10)
C16 0.0659(15) 0.0266(10) 0.0526(13) 0.0010(9) -0.0069(11) -0.0007(9)
C17 0.0431(11) 0.0304(10) 0.0446(11) -0.0028(8) -0.0041(9) 0.0023(8)
C18 0.0339(10) 0.0278(9) 0.0279(9) -0.0033(7) 0.0001(7) -0.0020(7)
C19 0.0278(9) 0.0267(9) 0.0364(9) 0.0030(7) -0.0019(7) -0.0001(7)
C20 0.0462(12) 0.0389(11) 0.0463(12) 0.0103(9) 0.0056(9) -0.0086(9)
C21 0.0301(9) 0.0389(10) 0.0369(10) -0.0060(8) 0.0010(7) 0.0014(8)
C22 0.0245(8) 0.0332(9) 0.0297(9) 0.0000(7) 0.0002(7) 0.0024(7)
C23 0.0356(10) 0.0449(11) 0.0379(10) 0.0031(9) 0.0062(8) -0.0031(9)
C24 0.0483(13) 0.0751(17) 0.0413(12) 0.0061(11) 0.0155(10) -0.0051(12)
C25 0.0566(15) 0.091(2) 0.0401(12) -0.0167(13) 0.0160(11) -0.0009(14)
C26 0.0499(13) 0.0612(15) 0.0494(13) -0.0231(11) 0.0088(10) -0.0020(11)
C27 0.0254(9) 0.0297(9) 0.0304(9) 0.0000(7) 0.0047(7) 0.0008(7)
C28 0.0307(9) 0.0262(9) 0.0279(9) -0.0009(7) 0.0005(7) 0.0015(7)
C29 0.0340(10) 0.0420(11) 0.0282(9) 0.0011(8) -0.0002(7) 0.0017(8)
C30 0.0551(14) 0.0545(14) 0.0452(12) 0.0163(10) 0.0040(10) 0.0080(11)
C31 0.0465(13) 0.0847(18) 0.0308(10) 0.0038(11) 0.0088(9) 0.0139(12)
C32 0.0710(17) 0.0625(16) 0.0386(12) -0.0130(11) -0.0023(11) -0.0125(12)
C33 0.0252(9) 0.0327(10) 0.0341(9) 0.0007(7) -0.0017(7) 0.0006(7)
C34 0.0485(13) 0.0552(15) 0.0629(15) 0.0030(11) 0.0162(11) 0.0171(11)
C35 0.0413(13) 0.104(2) 0.0508(13) 0.0258(14) 0.0210(10) 0.0163(13)
C36 0.0329(10) 0.0494(12) 0.0538(12) 0.0180(10) 0.0077(9) 0.0042(9)
C37 0.0319(11) 0.0521(13) 0.0601(13) 0.0079(11) 0.0127(9) 0.0043(9)

loop_
_atom_type_symbol
_atom_type_description
_atom_type_scat_dispersion_real
_atom_type_scat_dispersion_imag
_atom_type_scat_source
C C 0.0181 0.0091 'International Tables Vol C Tables 4.2.6.8 and 6.1.1.4'
H H 0.0000 0.0000 'International Tables Vol C Tables 4.2.6.8 and 6.1.1.4'
Br Br -0.6763 1.2805 'International Tables Vol C Tables 4.2.6.8 and 6.1.1.4'
N N 0.0311 0.0180 'International Tables Vol C Tables 4.2.6.8 and 6.1.1.4'
O O 0.0492 0.0322 'International Tables Vol C Tables 4.2.6.8 and 6.1.1.4'

loop_
_geom_angle_atom_site_label_1
_geom_angle_atom_site_label_2
_geom_angle_atom_site_label_3
_geom_angle
_geom_angle_site_symmetry_1
_geom_angle_site_symmetry_3
_geom_angle_publ_flag
C13 O1 C8 118.13(14) . . ?
C33 O2 H2 132.9(10) . . ?
C19 N1 C21 106.83(16) . . ?
H1A C1 H1B 109.5 . . ?
H1A C1 H1C 109.5 . . ?
H1B C1 H1C 109.5 . . ?
C2 C1 H1A 109.5 . . ?
C2 C1 H1B 109.5 . . ?
C2 C1 H1C 109.5 . . ?
C1 C2 C3 111.37(18) . . ?
C34 C2 C1 110.20(19) . . ?
C34 C2 C3 109.69(17) . . ?
C34 C2 C35 108.0(2) . . ?
C35 C2 C1 106.5(2) . . ?
C35 C2 C3 110.92(16) . . ?
C4 C3 C2 120.79(16) . . ?
C4 C3 C33 116.89(16) . . ?
C33 C3 C2 122.30(16) . . ?
C3 C4 H4 118.6 . . ?
C5 C4 C3 122.77(16) . . ?
C5 C4 H4 118.6 . . ?
C4 C5 C6 118.96(15) . . ?
C27 C5 C4 118.25(16) . . ?
C27 C5 C6 122.57(15) . . ?
C5 C6 H6 106.3 . . ?
C5 C6 C7 116.50(14) . . ?
C5 C6 C18 113.05(14) . . ?
C7 C6 H6 106.3 . . ?
C18 C6 H6 106.3 . . ?
C18 C6 C7 107.77(14) . . ?
C6 C7 C8 105.04(13) . . ?
C19 C7 C6 111.35(14) . . ?
C19 C7 C8 110.90(14) . . ?
C22 C7 C6 117.70(14) . . ?
C22 C7 C8 112.01(14) . . ?
C22 C7 C19 99.94(14) . . ?
O1 C8 C7 110.01(14) . . ?
O1 C8 H8 108.0 . . ?
O1 C8 C9 107.24(14) . . ?
C7 C8 H8 108.0 . . ?
C9 C8 C7 115.22(15) . . ?
C9 C8 H8 108.0 . . ?
C10 C9 C8 119.41(17) . . ?
C10 C9 C36 118.27(18) . . ?
C36 C9 C8 122.31(17) . . ?
C9 C10 H10 119.5 . . ?
C9 C10 C11 121.02(19) . . ?
C11 C10 H10 119.5 . . ?
C10 C11 H11 120.4 . . ?
C12 C11 C10 119.18(19) . . ?
C12 C11 H11 120.4 . . ?
C11 C12 Br1 119.56(16) . . ?
C11 C12 C37 121.24(19) . . ?
C37 C12 Br1 119.17(16) . . ?
O1 C13 C14 115.52(17) . . ?
O1 C13 C18 123.02(16) . . ?
C14 C13 C18 121.36(18) . . ?
C13 C14 H14 120.1 . . ?
C15 C14 C13 119.72(19) . . ?
C15 C14 H14 120.1 . . ?
C14 C15 H15 119.9 . . ?
C14 C15 C16 120.25(19) . . ?
C16 C15 H15 119.9 . . ?
C15 C16 H16 120.2 . . ?
C15 C16 C17 119.6(2) . . ?
C17 C16 H16 120.2 . . ?
C16 C17 H17 119.1 . . ?
C16 C17 C18 121.78(19) . . ?
C18 C17 H17 119.1 . . ?
C13 C18 C6 120.12(16) . . ?
C13 C18 C17 117.31(17) . . ?
C17 C18 C6 122.54(16) . . ?
N1 C19 C7 114.28(16) . . ?
N1 C19 C20 122.35(17) . . ?
C20 C19 C7 123.34(16) . . ?
C19 C20 H20A 109.5 . . ?
C19 C20 H20B 109.5 . . ?
C19 C20 H20C 109.5 . . ?
H20A C20 H20B 109.5 . . ?
H20A C20 H20C 109.5 . . ?
H20B C20 H20C 109.5 . . ?
C22 C21 N1 112.37(16) . . ?
C26 C21 N1 125.58(19) . . ?
C26 C21 C22 122.0(2) . . ?
C21 C22 C7 106.48(16) . . ?
C21 C22 C23 119.65(17) . . ?
C23 C22 C7 133.79(17) . . ?
C22 C23 H23 120.8 . . ?
C24 C23 C22 118.4(2) . . ?
C24 C23 H23 120.8 . . ?
C23 C24 H24 119.4 . . ?
C25 C24 C23 121.2(2) . . ?
C25 C24 H24 119.4 . . ?
C24 C25 H25 119.5 . . ?
C24 C25 C26 121.0(2) . . ?
C26 C25 H25 119.5 . . ?
C21 C26 C25 117.6(2) . . ?
C21 C26 H26 121.2 . . ?
C25 C26 H26 121.2 . . ?
C5 C27 H27 118.8 . . ?
C5 C27 C28 122.38(16) . . ?
C28 C27 H27 118.8 . . ?
C27 C28 C29 120.36(16) . . ?
C27 C28 C33 117.18(16) . . ?
C33 C28 C29 122.46(16) . . ?
C30 C29 C28 110.69(16) . . ?
C30 C29 C32 111.52(18) . . ?
C31 C29 C28 111.58(15) . . ?
C31 C29 C30 106.10(18) . . ?
C31 C29 C32 106.99(19) . . ?
C32 C29 C28 109.86(16) . . ?
C29 C30 H30A 109.5 . . ?
C29 C30 H30B 109.5 . . ?
C29 C30 H30C 109.5 . . ?
H30A C30 H30B 109.5 . . ?
H30A C30 H30C 109.5 . . ?
H30B C30 H30C 109.5 . . ?
C29 C31 H31A 109.5 . . ?
C29 C31 H31B 109.5 . . ?
C29 C31 H31C 109.5 . . ?
H31A C31 H31B 109.5 . . ?
H31A C31 H31C 109.5 . . ?
H31B C31 H31C 109.5 . . ?
C29 C32 H32A 109.5 . . ?
C29 C32 H32B 109.5 . . ?
C29 C32 H32C 109.5 . . ?
H32A C32 H32B 109.5 . . ?
H32A C32 H32C 109.5 . . ?
H32B C32 H32C 109.5 . . ?
O2 C33 C3 115.88(16) . . ?
O2 C33 C28 121.71(16) . . ?
C3 C33 C28 122.41(16) . . ?
C2 C34 H34A 109.5 . . ?
C2 C34 H34B 109.5 . . ?
C2 C34 H34C 109.5 . . ?
H34A C34 H34B 109.5 . . ?
H34A C34 H34C 109.5 . . ?
H34B C34 H34C 109.5 . . ?
C2 C35 H35A 109.5 . . ?
C2 C35 H35B 109.5 . . ?
C2 C35 H35C 109.5 . . ?
H35A C35 H35B 109.5 . . ?
H35A C35 H35C 109.5 . . ?
H35B C35 H35C 109.5 . . ?
C9 C36 H36 119.4 . . ?
C37 C36 C9 121.14(19) . . ?
C37 C36 H36 119.4 . . ?
C12 C37 C36 119.1(2) . . ?
C12 C37 H37 120.4 . . ?
C36 C37 H37 120.4 . . ?

loop_
_geom_bond_atom_site_label_1
_geom_bond_atom_site_label_2
_geom_bond_distance
_geom_bond_site_symmetry_2
_geom_bond_publ_flag
Br1 C12 1.9029(19) . ?
O1 C8 1.435(2) . ?
O1 C13 1.378(2) . ?
O2 C33 1.373(2) . ?
O2 H2 0.759(9) . ?
N1 C19 1.288(2) . ?
N1 C21 1.423(3) . ?
C1 H1A 0.9600 . ?
C1 H1B 0.9600 . ?
C1 H1C 0.9600 . ?
C1 C2 1.537(3) . ?
C2 C3 1.546(2) . ?
C2 C34 1.529(3) . ?
C2 C35 1.532(3) . ?
C3 C4 1.390(2) . ?
C3 C33 1.402(3) . ?
C4 H4 0.9300 . ?
C4 C5 1.389(2) . ?
C5 C6 1.517(2) . ?
C5 C27 1.387(2) . ?
C6 H6 0.9800 . ?
C6 C7 1.561(2) . ?
C6 C18 1.523(2) . ?
C7 C8 1.564(2) . ?
C7 C19 1.525(2) . ?
C7 C22 1.514(2) . ?
C8 H8 0.9800 . ?
C8 C9 1.512(3) . ?
C9 C10 1.387(3) . ?
C9 C36 1.388(3) . ?
C10 H10 0.9300 . ?
C10 C11 1.388(3) . ?
C11 H11 0.9300 . ?
C11 C12 1.371(3) . ?
C12 C37 1.375(3) . ?
C13 C14 1.390(3) . ?
C13 C18 1.393(3) . ?
C14 H14 0.9300 . ?
C14 C15 1.377(3) . ?
C15 H15 0.9300 . ?
C15 C16 1.380(3) . ?
C16 H16 0.9300 . ?
C16 C17 1.383(3) . ?
C17 H17 0.9300 . ?
C17 C18 1.394(3) . ?
C19 C20 1.492(3) . ?
C20 H20A 0.9600 . ?
C20 H20B 0.9600 . ?
C20 H20C 0.9600 . ?
C21 C22 1.390(3) . ?
C21 C26 1.387(3) . ?
C22 C23 1.391(3) . ?
C23 H23 0.9300 . ?
C23 C24 1.389(3) . ?
C24 H24 0.9300 . ?
C24 C25 1.380(4) . ?
C25 H25 0.9300 . ?
C25 C26 1.387(4) . ?
C26 H26 0.9300 . ?
C27 H27 0.9300 . ?
C27 C28 1.389(2) . ?
C28 C29 1.545(2) . ?
C28 C33 1.411(3) . ?
C29 C30 1.538(3) . ?
C29 C31 1.536(3) . ?
C29 C32 1.541(3) . ?
C30 H30A 0.9600 . ?
C30 H30B 0.9600 . ?
C30 H30C 0.9600 . ?
C31 H31A 0.9600 . ?
C31 H31B 0.9600 . ?
C31 H31C 0.9600 . ?
C32 H32A 0.9600 . ?
C32 H32B 0.9600 . ?
C32 H32C 0.9600 . ?
C34 H34A 0.9600 . ?
C34 H34B 0.9600 . ?
C34 H34C 0.9600 . ?
C35 H35A 0.9600 . ?
C35 H35B 0.9600 . ?
C35 H35C 0.9600 . ?
C36 H36 0.9300 . ?
C36 C37 1.385(3) . ?
C37 H37 0.9300 . ?

loop_
_geom_torsion_atom_site_label_1
_geom_torsion_atom_site_label_2
_geom_torsion_atom_site_label_3
_geom_torsion_atom_site_label_4
_geom_torsion
_geom_torsion_site_symmetry_1
_geom_torsion_site_symmetry_2
_geom_torsion_site_symmetry_3
_geom_torsion_site_symmetry_4
_geom_torsion_publ_flag
Br1 C12 C37 C36 -177.05(17) . . . . ?
O1 C8 C9 C10 -131.05(18) . . . . ?
O1 C8 C9 C36 49.4(2) . . . . ?
O1 C13 C14 C15 -176.34(18) . . . . ?
O1 C13 C18 C6 -1.0(3) . . . . ?
O1 C13 C18 C17 176.93(17) . . . . ?
N1 C21 C22 C7 -3.3(2) . . . . ?
N1 C21 C22 C23 179.62(17) . . . . ?
N1 C21 C26 C25 179.9(2) . . . . ?
C1 C2 C3 C4 126.6(2) . . . . ?
C1 C2 C3 C33 -55.1(3) . . . . ?
C2 C3 C4 C5 178.89(17) . . . . ?
C2 C3 C33 O2 -1.4(3) . . . . ?
C2 C3 C33 C28 178.27(17) . . . . ?
C3 C4 C5 C6 -173.18(16) . . . . ?
C3 C4 C5 C27 1.6(3) . . . . ?
C4 C3 C33 O2 176.92(17) . . . . ?
C4 C3 C33 C28 -3.4(3) . . . . ?
C4 C5 C6 C7 -125.23(17) . . . . ?
C4 C5 C6 C18 109.13(18) . . . . ?
C4 C5 C27 C28 -0.9(3) . . . . ?
C5 C6 C7 C8 174.16(14) . . . . ?
C5 C6 C7 C19 54.05(19) . . . . ?
C5 C6 C7 C22 -60.4(2) . . . . ?
C5 C6 C18 C13 158.52(16) . . . . ?
C5 C6 C18 C17 -19.3(2) . . . . ?
C5 C27 C28 C29 178.31(17) . . . . ?
C5 C27 C28 C33 -1.7(3) . . . . ?
C6 C5 C27 C28 173.61(16) . . . . ?
C6 C7 C8 O1 65.85(17) . . . . ?
C6 C7 C8 C9 -172.80(15) . . . . ?
C6 C7 C19 N1 -125.94(17) . . . . ?
C6 C7 C19 C20 52.0(2) . . . . ?
C6 C7 C22 C21 122.99(16) . . . . ?
C6 C7 C22 C23 -60.5(3) . . . . ?
C7 C6 C18 C13 28.3(2) . . . . ?
C7 C6 C18 C17 -149.49(17) . . . . ?
C7 C8 C9 C10 106.1(2) . . . . ?
C7 C8 C9 C36 -73.4(2) . . . . ?
C7 C22 C23 C24 -175.7(2) . . . . ?
C8 O1 C13 C14 -176.48(16) . . . . ?
C8 O1 C13 C18 7.2(3) . . . . ?
C8 C7 C19 N1 117.48(17) . . . . ?
C8 C7 C19 C20 -64.6(2) . . . . ?
C8 C7 C22 C21 -115.12(16) . . . . ?
C8 C7 C22 C23 61.4(3) . . . . ?
C8 C9 C10 C11 -177.89(19) . . . . ?
C8 C9 C36 C37 177.7(2) . . . . ?
C9 C10 C11 C12 -0.2(3) . . . . ?
C9 C36 C37 C12 0.6(3) . . . . ?
C10 C9 C36 C37 -1.9(3) . . . . ?
C10 C11 C12 Br1 176.85(17) . . . . ?
C10 C11 C12 C37 -1.1(3) . . . . ?
C11 C12 C37 C36 0.9(3) . . . . ?
C13 O1 C8 C7 -40.5(2) . . . . ?
C13 O1 C8 C9 -166.53(15) . . . . ?
C13 C14 C15 C16 -0.9(3) . . . . ?
C14 C13 C18 C6 -177.10(17) . . . . ?
C14 C13 C18 C17 0.8(3) . . . . ?
C14 C15 C16 C17 0.9(3) . . . . ?
C15 C16 C17 C18 0.0(3) . . . . ?
C16 C17 C18 C6 177.04(19) . . . . ?
C16 C17 C18 C13 -0.8(3) . . . . ?
C18 C6 C7 C8 -57.59(17) . . . . ?
C18 C6 C7 C19 -177.70(14) . . . . ?
C18 C6 C7 C22 67.81(18) . . . . ?
C18 C13 C14 C15 0.0(3) . . . . ?
C19 N1 C21 C22 2.8(2) . . . . ?
C19 N1 C21 C26 -176.6(2) . . . . ?
C19 C7 C8 O1 -173.75(14) . . . . ?
C19 C7 C8 C9 -52.4(2) . . . . ?
C19 C7 C22 C21 2.36(17) . . . . ?
C19 C7 C22 C23 178.9(2) . . . . ?
C21 N1 C19 C7 -1.0(2) . . . . ?
C21 N1 C19 C20 -179.01(17) . . . . ?
C21 C22 C23 C24 0.5(3) . . . . ?
C22 C7 C8 O1 -63.03(19) . . . . ?
C22 C7 C8 C9 58.3(2) . . . . ?
C22 C7 C19 N1 -0.82(19) . . . . ?
C22 C7 C19 C20 177.12(17) . . . . ?
C22 C21 C26 C25 0.6(3) . . . . ?
C22 C23 C24 C25 0.4(3) . . . . ?
C23 C24 C25 C26 -0.8(4) . . . . ?
C24 C25 C26 C21 0.3(4) . . . . ?
C26 C21 C22 C7 176.09(19) . . . . ?
C26 C21 C22 C23 -1.0(3) . . . . ?
C27 C5 C6 C7 60.3(2) . . . . ?
C27 C5 C6 C18 -65.4(2) . . . . ?
C27 C28 C29 C30 115.6(2) . . . . ?
C27 C28 C29 C31 -2.4(3) . . . . ?
C27 C28 C29 C32 -120.9(2) . . . . ?
C27 C28 C33 O2 -176.35(17) . . . . ?
C27 C28 C33 C3 4.0(3) . . . . ?
C29 C28 C33 O2 3.6(3) . . . . ?
C29 C28 C33 C3 -176.06(17) . . . . ?
C33 C3 C4 C5 0.5(3) . . . . ?
C33 C28 C29 C30 -64.4(2) . . . . ?
C33 C28 C29 C31 177.68(19) . . . . ?
C33 C28 C29 C32 59.2(2) . . . . ?
C34 C2 C3 C4 -111.1(2) . . . . ?
C34 C2 C3 C33 67.2(2) . . . . ?
C35 C2 C3 C4 8.2(3) . . . . ?
C35 C2 C3 C33 -173.6(2) . . . . ?
C36 C9 C10 C11 1.7(3) . . . . ?
